data_7034204
loop_
_publ_author_name
'Shieh, Minghuey'
'Miu, Chia-Yeh'
'Hsing, Kai-Jieah'
'Jang, Li-Fing'
'Lin, Chien-Nan'

_publ_section_title
;
 Copper-incorporated mono- and di-TeRu5 metal carbonyl complexes:
 syntheses, structures, and an unusual skeletal arrangement.
;
_journal_issue 14
_journal_name_full 'Dalton transactions (Cambridge, England : 2003)'
_journal_page_first 6526
_journal_page_last 6536
_journal_paper_doi 10.1039/c5dt00546a
_journal_volume 44
_journal_year 2015
_chemical_formula_moiety 'C18 H6 Cu2 N2 O14 Ru5 Te,0.5(C H2 Cl2)'
_chemical_formula_sum 'C18.5 H7 Cl Cu2 N2 O14 Ru5 Te'
_chemical_formula_weight 1276.74
_space_group_crystal_system monoclinic
_space_group_IT_number 14
_space_group_name_Hall '-P 2ybc'
_space_group_name_H-M_alt 'P 1 21/c 1'
_symmetry_space_group_name_Hall '-P 2ybc'
_symmetry_space_group_name_H-M 'P 1 21/c 1'
_atom_sites_solution_hydrogens geom
_atom_sites_solution_primary direct
_atom_sites_solution_secondary difmap
_audit_creation_date 2015-02-09
_audit_creation_method ' ?'
_audit_update_record
;
2015-02-17 deposited with the CCDC.
2015-02-26 downloaded from the CCDC.
;
_cell_angle_alpha 90
_cell_angle_beta 105.493(1)
_cell_angle_gamma 90
_cell_formula_units_Z 4
_cell_length_a 14.3956(12)
_cell_length_b 11.7755(10)
_cell_length_c 19.1746(17)
_cell_measurement_temperature 200(2)
_cell_volume 3132.3(5)
_computing_cell_refinement 'Bruker APEX2'
_computing_data_collection 'Bruker APEX2'
_computing_data_reduction 'Bruker SAINT'
_computing_molecular_graphics 'Ortep-3 for Windows (Farrugia, 1997)'
_computing_publication_material 'WinGX publication routines (Farrugia, 1999)'
_computing_structure_refinement 'SHELXL 2014/7 (Sheldrick, 2008)'
_computing_structure_solution 'SHELXS-86 (Sheldrick, 2008)'
_diffrn_ambient_temperature 200(2)
_diffrn_detector_area_resol_mean 9
_diffrn_measured_fraction_theta_full 0.997
_diffrn_measured_fraction_theta_max 0.997
_diffrn_measurement_device_type KappaCCD
_diffrn_measurement_method 'CCD rotation images, wide frames'
_diffrn_radiation_type MoK\a
_diffrn_radiation_wavelength 0.71073
_diffrn_reflns_av_R_equivalents 0.0486
_diffrn_reflns_av_unetI/netI 0.0464
_diffrn_reflns_Laue_measured_fraction_full 0.997
_diffrn_reflns_Laue_measured_fraction_max 0.997
_diffrn_reflns_limit_h_max 17
_diffrn_reflns_limit_h_min -16
_diffrn_reflns_limit_k_max 14
_diffrn_reflns_limit_k_min -13
_diffrn_reflns_limit_l_max 22
_diffrn_reflns_limit_l_min -21
_diffrn_reflns_number 21230
_diffrn_reflns_point_group_measured_fraction_full 0.997
_diffrn_reflns_point_group_measured_fraction_max 0.997
_diffrn_reflns_theta_full 25.107
_diffrn_reflns_theta_max 25.107
_diffrn_reflns_theta_min 2.051
_exptl_absorpt_coefficient_mu 4.739
_exptl_absorpt_correction_T_max 0.7073
_exptl_absorpt_correction_T_min 0.2709
_exptl_absorpt_correction_type multi-scan
_exptl_absorpt_process_details 'SADABS, 2003'
_exptl_crystal_colour black
_exptl_crystal_density_diffrn 2.707
_exptl_crystal_density_method 'not measured'
_exptl_crystal_description prism
_exptl_crystal_F_000 2364
_exptl_crystal_size_max 0.38
_exptl_crystal_size_mid 0.3
_exptl_crystal_size_min 0.08
_refine_diff_density_max 1.734
_refine_diff_density_min -2.291
_refine_diff_density_rms 0.601
_refine_ls_extinction_method none
_refine_ls_goodness_of_fit_ref 1.127
_refine_ls_hydrogen_treatment constr
_refine_ls_matrix_type full
_refine_ls_number_parameters 406
_refine_ls_number_reflns 5559
_refine_ls_number_restraints 1
_refine_ls_restrained_S_all 1.127
_refine_ls_R_factor_all 0.0427
_refine_ls_R_factor_gt 0.0284
_refine_ls_shift/su_max 0.000
_refine_ls_shift/su_mean 0.000
_refine_ls_structure_factor_coef Fsqd
_refine_ls_weighting_details 'w=1/[\s^2^(Fo^2^)+(0.0520P)^2^] where P=(Fo^2^+2Fc^2^)/3'
_refine_ls_weighting_scheme calc
_refine_ls_wR_factor_gt 0.0717
_refine_ls_wR_factor_ref 0.1011
_reflns_Friedel_coverage 0.000
_reflns_number_gt 4556
_reflns_number_total 5559
_reflns_threshold_expression 'I > 2\s(I)'
_cod_data_source_file c5dt00546a2.cif
_cod_data_source_block 3b
_cod_depositor_comments 'Adding full bibliography for 7034201--7034204.cif.'
_cod_database_code 7034204
_shelx_space_group_comment
;
The symmetry employed for this shelxl refinement is uniquely defined
by the following loop, which should always be used as a source of
symmetry information in preference to the above space-group names.
They are only intended as comments.
;
_shelx_estimated_absorpt_t_max 0.703
_shelx_estimated_absorpt_t_min 0.266
_shelx_shelxl_version_number 2014/7

loop_
_space_group_symop_operation_xyz
'x, y, z'
'-x, y+1/2, -z+1/2'
'-x, -y, -z'
'x, -y-1/2, z-1/2'

loop_
_atom_site_label
_atom_site_type_symbol
_atom_site_fract_x
_atom_site_fract_y
_atom_site_fract_z
_atom_site_U_iso_or_equiv
_atom_site_adp_type
_atom_site_occupancy
_atom_site_site_symmetry_order
_atom_site_calc_flag
_atom_site_refinement_flags_posn
_atom_site_refinement_flags_occupancy
_atom_site_disorder_assembly
_atom_site_disorder_group
C1 C 0.2545(5) 0.7275(6) 0.1316(4) 0.0329(17) Uani 1 1 d . . . .
C2 C 0.0488(5) 0.7119(6) 0.0953(3) 0.0268(15) Uani 1 1 d . . . .
C3 C 0.1502(5) 0.7073(6) 0.2325(4) 0.0272(15) Uani 1 1 d . . . .
C4 C -0.0029(5) 0.3136(6) 0.1038(3) 0.0275(15) Uani 1 1 d . . . .
C5 C 0.0945(5) 0.3122(6) 0.2409(3) 0.0266(15) Uani 1 1 d . . . .
C6 C 0.1862(5) 0.2237(6) 0.1410(4) 0.0336(17) Uani 1 1 d . . . .
C7 C 0.3775(5) 0.2334(7) 0.1477(4) 0.0411(19) Uani 1 1 d . . . .
C8 C 0.2543(5) 0.2528(6) 0.0105(4) 0.0356(17) Uani 1 1 d . . . .
C9 C 0.3863(5) 0.4342(6) 0.0685(4) 0.0337(17) Uani 1 1 d . . . .
C10 C 0.4294(5) 0.6405(6) 0.1386(4) 0.0361(18) Uani 1 1 d . . . .
C11 C 0.3056(5) 0.6462(7) 0.0020(4) 0.0380(18) Uani 1 1 d . . . .
C12 C 0.3038(5) 0.3536(7) 0.2923(4) 0.0359(18) Uani 1 1 d . . . .
C13 C 0.4382(5) 0.4429(6) 0.2326(4) 0.0327(17) Uani 1 1 d . . . .
C14 C 0.3357(5) 0.5941(7) 0.2915(4) 0.041(2) Uani 1 1 d . . . .
C15 C -0.2108(6) 0.5120(6) 0.1738(5) 0.0406(19) Uani 1 1 d . . . .
C16 C -0.3039(6) 0.4905(8) 0.1888(6) 0.063(3) Uani 1 1 d . . . .
H16A H -0.3125 0.4085 0.1926 0.096 Uiso 1 1 d . . . .
H16B H -0.3556 0.5200 0.1478 0.096 Uiso 1 1 d . . . .
H16C H -0.3053 0.5286 0.2328 0.096 Uiso 1 1 d . . . .
C17 C 0.1334(7) 0.5265(7) 0.4209(5) 0.049(2) Uani 1 1 d . . . .
C18 C 0.1398(11) 0.5315(9) 0.4978(5) 0.099(5) Uani 1 1 d . . . .
H18A H 0.1026 0.5988 0.5078 0.141 Uiso 1 1 d . . . .
H18B H 0.2050 0.5364 0.5277 0.141 Uiso 1 1 d . . . .
H18C H 0.1080 0.4631 0.5121 0.141 Uiso 1 1 d . . . .
N1 N -0.1388(4) 0.5240(5) 0.1636(4) 0.0373(15) Uani 1 1 d . . . .
N2 N 0.1290(5) 0.5233(5) 0.3618(3) 0.0388(16) Uani 1 1 d . . . .
O1 O 0.2775(4) 0.8217(4) 0.1385(3) 0.0526(15) Uani 1 1 d . . . .
O2 O -0.0081(3) 0.7735(4) 0.0633(3) 0.0386(12) Uani 1 1 d . . . .
O3 O 0.1493(4) 0.7701(4) 0.2775(3) 0.0433(13) Uani 1 1 d . . . .
O4 O -0.0751(3) 0.2739(4) 0.0736(2) 0.0395(13) Uani 1 1 d . . . .
O5 O 0.0754(4) 0.2675(4) 0.2883(2) 0.0385(12) Uani 1 1 d . . . .
O6 O 0.1845(4) 0.1266(4) 0.1489(3) 0.0500(15) Uani 1 1 d . . . .
O7 O 0.4326(4) 0.1701(5) 0.1748(3) 0.0660(18) Uani 1 1 d . . . .
O8 O 0.2397(5) 0.2001(5) -0.0409(3) 0.0638(18) Uani 1 1 d . . . .
O9 O 0.4546(4) 0.4169(5) 0.0501(3) 0.0580(16) Uani 1 1 d . . . .
O10 O 0.5013(4) 0.6832(5) 0.1634(3) 0.0556(16) Uani 1 1 d . . . .
O11 O 0.3056(5) 0.6900(6) -0.0508(3) 0.0675(19) Uani 1 1 d . . . .
O12 O 0.3079(4) 0.2798(5) 0.3323(3) 0.0536(16) Uani 1 1 d . . . .
O13 O 0.5182(3) 0.4251(5) 0.2420(3) 0.0482(15) Uani 1 1 d . . . .
O14 O 0.3588(4) 0.6662(6) 0.3319(3) 0.075(2) Uani 1 1 d . . . .
Cu1 Cu -0.00928(6) 0.52961(8) 0.15610(5) 0.0334(2) Uani 1 1 d . . . .
Cu2 Cu 0.14575(6) 0.50871(7) 0.26644(4) 0.0290(2) Uani 1 1 d . . . .
Ru1 Ru 0.15134(4) 0.62136(4) 0.14907(3) 0.01967(14) Uani 1 1 d . . . .
Ru2 Ru 0.11963(4) 0.36885(4) 0.15496(2) 0.01926(14) Uani 1 1 d . . . .
Ru3 Ru 0.27944(4) 0.33697(5) 0.09845(3) 0.02328(15) Uani 1 1 d . . . .
Ru4 Ru 0.30985(4) 0.57528(5) 0.09294(3) 0.02357(15) Uani 1 1 d . . . .
Ru5 Ru 0.30462(4) 0.47024(5) 0.22427(3) 0.02183(14) Uani 1 1 d . . . .
Te1 Te 0.13384(3) 0.48083(4) 0.03692(2) 0.02161(13) Uani 1 1 d . . . .
Cl1 Cl 0.5562(10) 0.4461(14) 0.4428(5) 0.129(4) Uani 0.5 1 d D P A -1
C1S C 0.4818(15) 0.406(2) 0.4912(13) 0.101(8) Uani 0.5 1 d D P A -1
H1SA H 0.5169 0.3597 0.5330 0.121 Uiso 0.5 1 calc R P A -1
H1SB H 0.4288 0.3597 0.4610 0.121 Uiso 0.5 1 calc R P A -1
Cl2 Cl 0.437(2) 0.522(2) 0.5200(12) 0.304(14) Uani 0.5 1 d D P A -1

loop_
_atom_site_aniso_label
_atom_site_aniso_U_11
_atom_site_aniso_U_22
_atom_site_aniso_U_33
_atom_site_aniso_U_23
_atom_site_aniso_U_13
_atom_site_aniso_U_12
C1 0.024(4) 0.035(5) 0.044(4) -0.004(3) 0.015(3) -0.001(3)
C2 0.027(4) 0.028(4) 0.025(3) -0.003(3) 0.007(3) 0.000(3)
C3 0.022(4) 0.024(4) 0.035(4) 0.000(3) 0.006(3) 0.004(3)
C4 0.030(4) 0.023(4) 0.029(4) 0.005(3) 0.009(3) -0.001(3)
C5 0.022(4) 0.025(4) 0.032(4) -0.005(3) 0.006(3) 0.001(3)
C6 0.041(4) 0.031(5) 0.035(4) -0.003(3) 0.022(3) 0.001(4)
C7 0.033(4) 0.049(5) 0.043(4) -0.005(4) 0.012(3) 0.008(4)
C8 0.040(4) 0.039(4) 0.034(4) -0.006(3) 0.022(3) -0.003(4)
C9 0.033(4) 0.033(4) 0.041(4) -0.005(3) 0.019(3) -0.002(3)
C10 0.025(4) 0.032(4) 0.051(5) -0.001(3) 0.010(3) -0.005(3)
C11 0.031(4) 0.047(5) 0.035(4) 0.004(4) 0.006(3) -0.010(4)
C12 0.018(4) 0.061(5) 0.029(4) 0.009(4) 0.006(3) 0.004(3)
C13 0.031(4) 0.038(5) 0.030(4) 0.001(3) 0.010(3) 0.000(3)
C14 0.031(4) 0.052(5) 0.036(4) -0.013(4) -0.002(3) 0.012(4)
C15 0.029(4) 0.031(5) 0.067(5) -0.004(4) 0.021(4) 0.000(4)
C16 0.033(5) 0.061(6) 0.109(8) -0.016(5) 0.041(5) -0.010(4)
C17 0.080(7) 0.033(5) 0.043(5) 0.002(4) 0.030(5) 0.016(4)
C18 0.206(14) 0.066(7) 0.031(5) 0.010(5) 0.043(7) 0.052(8)
N1 0.028(4) 0.023(3) 0.064(4) -0.003(3) 0.019(3) 0.000(3)
N2 0.055(4) 0.030(4) 0.036(4) 0.001(3) 0.020(3) 0.007(3)
O1 0.050(4) 0.022(3) 0.097(5) -0.004(3) 0.039(3) -0.010(3)
O2 0.034(3) 0.036(3) 0.044(3) 0.011(2) 0.008(2) 0.014(2)
O3 0.051(3) 0.032(3) 0.048(3) -0.013(3) 0.014(3) 0.002(3)
O4 0.033(3) 0.041(3) 0.041(3) 0.001(2) 0.002(2) -0.015(2)
O5 0.044(3) 0.042(3) 0.033(3) 0.013(2) 0.017(2) -0.007(3)
O6 0.076(4) 0.020(3) 0.070(4) 0.006(3) 0.047(3) 0.004(3)
O7 0.053(4) 0.059(4) 0.076(4) 0.008(3) 0.000(3) 0.031(3)
O8 0.081(5) 0.070(5) 0.049(3) -0.034(3) 0.032(3) -0.019(4)
O9 0.045(4) 0.059(4) 0.087(4) -0.001(3) 0.048(3) -0.001(3)
O10 0.030(3) 0.062(4) 0.070(4) -0.004(3) 0.004(3) -0.017(3)
O11 0.079(5) 0.085(5) 0.040(3) 0.024(3) 0.019(3) -0.022(4)
O12 0.041(3) 0.073(4) 0.052(3) 0.035(3) 0.022(3) 0.019(3)
O13 0.018(3) 0.067(4) 0.061(4) 0.009(3) 0.012(2) 0.005(3)
O14 0.047(4) 0.088(5) 0.077(4) -0.056(4) -0.009(3) 0.006(3)
Cu1 0.0201(5) 0.0320(5) 0.0518(6) 0.0031(4) 0.0158(4) 0.0010(4)
Cu2 0.0344(5) 0.0313(5) 0.0250(4) -0.0004(3) 0.0146(4) 0.0021(4)
Ru1 0.0167(3) 0.0196(3) 0.0232(3) 0.0009(2) 0.0061(2) -0.0007(2)
Ru2 0.0192(3) 0.0186(3) 0.0210(3) 0.0012(2) 0.0071(2) -0.0004(2)
Ru3 0.0225(3) 0.0259(3) 0.0233(3) -0.0012(2) 0.0093(2) 0.0033(2)
Ru4 0.0183(3) 0.0289(3) 0.0248(3) 0.0019(2) 0.0079(2) -0.0041(2)
Ru5 0.0167(3) 0.0284(3) 0.0197(3) -0.0005(2) 0.0036(2) 0.0021(2)
Te1 0.0197(2) 0.0253(3) 0.0188(2) 0.00205(16) 0.00344(17) -0.00253(18)
Cl1 0.147(8) 0.166(10) 0.083(6) 0.025(6) 0.043(5) 0.007(7)
C1S 0.064(16) 0.10(2) 0.14(2) -0.001(18) 0.043(16) -0.019(15)
Cl2 0.39(3) 0.26(3) 0.33(3) 0.07(2) 0.22(3) 0.08(2)

loop_
_atom_type_symbol
_atom_type_description
_atom_type_scat_dispersion_real
_atom_type_scat_dispersion_imag
_atom_type_scat_source
C C 0.0030 0.0020 'International Tables Vol C Tables 4.2.6.8 and 6.1.1.4'
H H 0.0000 0.0000 'International Tables Vol C Tables 4.2.6.8 and 6.1.1.4'
Cl Cl 0.1484 0.1585 'International Tables Vol C Tables 4.2.6.8 and 6.1.1.4'
Cu Cu 0.3200 1.2650 'International Tables Vol C Tables 4.2.6.8 and 6.1.1.4'
N N 0.0060 0.0030 'International Tables Vol C Tables 4.2.6.8 and 6.1.1.4'
O O 0.0110 0.0060 'International Tables Vol C Tables 4.2.6.8 and 6.1.1.4'
Ru Ru -1.2590 0.8360 'International Tables Vol C Tables 4.2.6.8 and 6.1.1.4'
Te Te -0.5310 1.6750 'International Tables Vol C Tables 4.2.6.8 and 6.1.1.4'

loop_
_geom_angle_atom_site_label_1
_geom_angle_atom_site_label_2
_geom_angle_atom_site_label_3
_geom_angle
O1 C1 Ru1 140.4(6)
O1 C1 Ru4 135.4(6)
Ru1 C1 Ru4 84.2(3)
O2 C2 Ru1 174.6(6)
O3 C3 Cu2 114.5(5)
O3 C3 Ru1 171.8(6)
Ru1 C3 Cu2 73.7(2)
O4 C4 Ru2 176.1(6)
O5 C5 Cu2 113.7(5)
O5 C5 Ru2 172.3(6)
Ru2 C5 Cu2 74.0(2)
O6 C6 Ru2 142.8(6)
O6 C6 Ru3 133.3(6)
Ru2 C6 Ru3 83.9(3)
O7 C7 Ru3 177.4(8)
O8 C8 Ru3 178.1(7)
O9 C9 Ru3 137.0(6)
O9 C9 Ru4 138.4(6)
Ru4 C9 Ru3 84.6(3)
O10 C10 Ru4 176.7(7)
O11 C11 Ru4 177.9(7)
O12 C12 Ru5 175.8(6)
O13 C13 Ru5 175.6(6)
O14 C14 Ru5 176.6(7)
N1 C15 C16 177.0(9)
N2 C17 C18 179.4(12)
C15 N1 Cu1 172.3(7)
C17 N2 Cu2 169.4(7)
N1 Cu1 Cu2 124.7(2)
N1 Cu1 Ru1 157.29(17)
N1 Cu1 Ru2 132.43(17)
Cu2 Cu1 Ru2 59.86(3)
Ru1 Cu1 Cu2 60.38(3)
Ru1 Cu1 Ru2 70.19(3)
C3 Cu2 C5 152.5(2)
C3 Cu2 Cu1 76.91(15)
C3 Cu2 Ru1 43.74(16)
C3 Cu2 Ru2 112.97(16)
C3 Cu2 Ru5 89.75(16)
C5 Cu2 Cu1 77.44(15)
C5 Cu2 Ru1 112.55(15)
C5 Cu2 Ru2 43.68(15)
C5 Cu2 Ru5 90.92(16)
N2 Cu2 C3 100.9(2)
N2 Cu2 C5 99.7(2)
N2 Cu2 Cu1 117.4(2)
N2 Cu2 Ru1 144.25(18)
N2 Cu2 Ru2 143.21(19)
N2 Cu2 Ru5 130.0(2)
Cu1 Cu2 Ru5 112.52(4)
Ru1 Cu2 Cu1 58.74(3)
Ru1 Cu2 Ru2 69.69(3)
Ru1 Cu2 Ru5 66.47(2)
Ru2 Cu2 Cu1 60.26(3)
Ru2 Cu2 Ru5 66.20(2)
C1 Ru1 Cu1 165.0(2)
C1 Ru1 Cu2 129.79(19)
C1 Ru1 Ru2 137.4(2)
C1 Ru1 Ru4 49.9(2)
C1 Ru1 Ru5 88.1(2)
C1 Ru1 Te1 99.46(19)
C2 Ru1 C1 93.5(3)
C2 Ru1 C3 88.7(3)
C2 Ru1 Cu1 71.7(2)
C2 Ru1 Cu2 123.61(19)
C2 Ru1 Ru2 118.2(2)
C2 Ru1 Ru4 119.59(19)
C2 Ru1 Ru5 176.08(19)
C2 Ru1 Te1 91.05(19)
C3 Ru1 C1 88.9(3)
C3 Ru1 Cu1 88.3(2)
C3 Ru1 Cu2 62.5(2)
C3 Ru1 Ru2 117.3(2)
C3 Ru1 Ru4 127.9(2)
C3 Ru1 Ru5 94.86(19)
C3 Ru1 Te1 171.6(2)
Cu1 Ru1 Cu2 60.87(3)
Cu1 Ru1 Ru2 55.95(2)
Cu1 Ru1 Ru4 139.81(3)
Cu1 Ru1 Ru5 106.83(3)
Cu1 Ru1 Te1 83.68(3)
Cu2 Ru1 Ru2 55.35(2)
Cu2 Ru1 Ru4 116.20(3)
Cu2 Ru1 Ru5 57.23(2)
Cu2 Ru1 Te1 110.99(3)
Ru4 Ru1 Ru2 88.32(2)
Ru4 Ru1 Ru5 59.116(18)
Ru5 Ru1 Ru2 58.603(17)
Te1 Ru1 Ru2 55.711(16)
Te1 Ru1 Ru4 59.078(17)
Te1 Ru1 Ru5 85.17(2)
C4 Ru2 C5 87.8(3)
C4 Ru2 C6 92.9(3)
C4 Ru2 Cu1 72.1(2)
C4 Ru2 Cu2 123.0(2)
C4 Ru2 Ru1 116.7(2)
C4 Ru2 Ru3 120.0(2)
C4 Ru2 Ru5 174.89(19)
C4 Ru2 Te1 90.15(19)
C5 Ru2 C6 91.5(3)
C5 Ru2 Cu1 87.0(2)
C5 Ru2 Cu2 62.37(19)
C5 Ru2 Ru1 116.38(19)
C5 Ru2 Ru3 130.6(2)
C5 Ru2 Ru5 96.38(19)
C5 Ru2 Te1 169.3(2)
C6 Ru2 Cu1 164.9(2)
C6 Ru2 Cu2 131.8(2)
C6 Ru2 Ru1 138.6(2)
C6 Ru2 Ru3 50.9(2)
C6 Ru2 Ru5 90.0(2)
C6 Ru2 Te1 99.16(19)
Cu1 Ru2 Ru1 53.86(2)
Cu1 Ru2 Ru3 137.93(3)
Cu1 Ru2 Ru5 105.15(3)
Cu1 Ru2 Te1 82.36(3)
Cu2 Ru2 Cu1 59.87(3)
Cu2 Ru2 Ru1 54.96(2)
Cu2 Ru2 Ru3 116.07(3)
Cu2 Ru2 Ru5 57.16(2)
Cu2 Ru2 Te1 110.52(3)
Ru3 Ru2 Ru1 88.26(2)
Ru3 Ru2 Ru5 59.098(18)
Ru5 Ru2 Ru1 58.730(17)
Te1 Ru2 Ru1 55.622(16)
Te1 Ru2 Ru3 59.019(17)
Te1 Ru2 Ru5 85.196(19)
C6 Ru3 Ru2 45.24(19)
C6 Ru3 Ru4 136.67(18)
C6 Ru3 Ru5 88.40(18)
C6 Ru3 Te1 93.61(19)
C7 Ru3 C6 82.7(3)
C7 Ru3 C9 89.1(3)
C7 Ru3 Ru2 117.8(2)
C7 Ru3 Ru4 123.1(2)
C7 Ru3 Ru5 91.3(2)
C7 Ru3 Te1 175.6(2)
C8 Ru3 C6 91.3(3)
C8 Ru3 C7 92.6(3)
C8 Ru3 C9 91.2(3)
C8 Ru3 Ru2 115.4(2)
C8 Ru3 Ru4 118.3(2)
C8 Ru3 Ru5 175.9(2)
C8 Ru3 Te1 89.9(2)
C9 Ru3 C6 171.6(3)
C9 Ru3 Ru2 139.44(19)
C9 Ru3 Ru4 47.67(19)
C9 Ru3 Ru5 89.70(19)
C9 Ru3 Te1 94.4(2)
Ru2 Ru3 Ru4 91.86(2)
Ru2 Ru3 Ru5 61.852(18)
Ru5 Ru3 Ru4 59.808(18)
Te1 Ru3 Ru2 57.848(17)
Te1 Ru3 Ru4 58.395(17)
Te1 Ru3 Ru5 86.11(2)
C1 Ru4 Ru1 45.84(18)
C1 Ru4 Ru3 136.64(19)
C1 Ru4 Ru5 87.55(19)
C1 Ru4 Te1 94.85(18)
C9 Ru4 C1 170.1(3)
C9 Ru4 Ru1 139.3(2)
C9 Ru4 Ru3 47.77(19)
C9 Ru4 Ru5 89.62(19)
C9 Ru4 Te1 94.4(2)
C10 Ru4 C1 83.0(3)
C10 Ru4 C9 87.6(3)
C10 Ru4 C11 92.8(3)
C10 Ru4 Ru1 118.6(2)
C10 Ru4 Ru3 121.2(2)
C10 Ru4 Ru5 90.2(2)
C10 Ru4 Te1 175.6(2)
C11 Ru4 C1 91.5(3)
C11 Ru4 C9 91.8(3)
C11 Ru4 Ru1 115.5(2)
C11 Ru4 Ru3 119.6(2)
C11 Ru4 Ru5 176.8(2)
C11 Ru4 Te1 91.1(2)
Ru1 Ru4 Ru3 91.56(2)
Ru1 Ru4 Ru5 61.808(18)
Ru5 Ru4 Ru3 59.616(18)
Te1 Ru4 Ru1 57.665(17)
Te1 Ru4 Ru3 58.249(17)
Te1 Ru4 Ru5 85.924(19)
C12 Ru5 C13 90.6(3)
C12 Ru5 C14 97.6(3)
C12 Ru5 Cu2 75.6(2)
C12 Ru5 Ru1 130.0(2)
C12 Ru5 Ru2 81.0(2)
C12 Ru5 Ru3 99.4(2)
C12 Ru5 Ru4 159.6(2)
C13 Ru5 C14 91.3(3)
C13 Ru5 Cu2 158.4(2)
C13 Ru5 Ru1 139.3(2)
C13 Ru5 Ru2 138.5(2)
C13 Ru5 Ru3 82.8(2)
C13 Ru5 Ru4 83.3(2)
C14 Ru5 Cu2 74.4(2)
C14 Ru5 Ru1 83.0(2)
C14 Ru5 Ru2 130.0(2)
C14 Ru5 Ru3 162.1(3)
C14 Ru5 Ru4 102.1(3)
Cu2 Ru5 Ru1 56.30(2)
Cu2 Ru5 Ru2 56.64(2)
Cu2 Ru5 Ru3 115.50(3)
Cu2 Ru5 Ru4 115.23(3)
Ru2 Ru5 Ru1 62.667(18)
Ru3 Ru5 Ru1 90.53(2)
Ru3 Ru5 Ru2 59.050(18)
Ru3 Ru5 Ru4 60.576(19)
Ru4 Ru5 Ru1 59.076(18)
Ru4 Ru5 Ru2 90.67(2)
Ru1 Te1 Ru2 68.667(19)
Ru1 Te1 Ru3 98.12(2)
Ru1 Te1 Ru4 63.257(18)
Ru2 Te1 Ru3 63.134(18)
Ru2 Te1 Ru4 98.141(19)
Ru3 Te1 Ru4 63.356(19)
Cl1 C1S Cl2 108(2)

loop_
_geom_bond_atom_site_label_1
_geom_bond_atom_site_label_2
_geom_bond_distance
C1 O1 1.155(8)
C1 Ru1 2.036(7)
C1 Ru4 2.172(7)
C2 O2 1.143(7)
C2 Ru1 1.888(7)
C3 O3 1.140(7)
C3 Cu2 2.433(7)
C3 Ru1 1.896(7)
C4 O4 1.145(7)
C4 Ru2 1.890(7)
C5 O5 1.145(7)
C5 Cu2 2.438(7)
C5 Ru2 1.900(7)
C6 O6 1.154(8)
C6 Ru2 2.012(7)
C6 Ru3 2.198(7)
C7 O7 1.112(9)
C7 Ru3 1.913(8)
C8 O8 1.135(8)
C8 Ru3 1.906(7)
C9 O9 1.147(8)
C9 Ru3 2.117(7)
C9 Ru4 2.114(7)
C10 O10 1.135(8)
C10 Ru4 1.875(7)
C11 O11 1.136(8)
C11 Ru4 1.920(7)
C12 O12 1.150(8)
C12 Ru5 1.897(7)
C13 O13 1.136(8)
C13 Ru5 1.914(7)
C14 O14 1.138(8)
C14 Ru5 1.918(8)
C15 C16 1.466(11)
C15 N1 1.114(9)
C17 C18 1.453(11)
C17 N2 1.119(9)
N1 Cu1 1.910(6)
N2 Cu2 1.915(6)
Cu1 Cu2 2.6448(12)
Cu1 Ru1 2.5882(10)
Cu1 Ru2 2.6551(10)
Cu2 Ru1 2.6321(9)
Cu2 Ru2 2.6445(9)
Cu2 Ru5 2.6604(10)
Ru1 Ru2 3.0150(8)
Ru1 Ru4 2.8235(7)
Ru1 Ru5 2.9009(7)
Ru1 Te1 2.6714(6)
Ru2 Ru3 2.8177(7)
Ru2 Ru5 2.8970(7)
Ru2 Te1 2.6742(6)
Ru3 Ru4 2.8465(8)
Ru3 Ru5 2.8192(7)
Ru3 Te1 2.7080(7)
Ru4 Ru5 2.8247(7)
Ru4 Te1 2.7123(7)
Cl1 C1S 1.66(2)
C1S Cl2 1.66(2)
